data_7024288
loop_
_publ_author_name
'Saparov, Bayrammurad'
'He, Hua'
'Zhang, Xiaohang'
'Greene, Richard'
'Bobev, Svilen'

_publ_section_title
;
 Synthesis, crystallographic and theoretical studies of the new Zintl
 phases Ba2Cd2Pn3 (Pn = As, Sb), and the solid solutions
 (Ba(1-x)Sr(x))2Cd2Sb3 and Ba2Cd2(Sb(1-x)As(x))3.
;
_journal_issue 4
_journal_name_full 'Dalton transactions (Cambridge, England : 2003)'
_journal_page_first 1063
_journal_page_last 1070
_journal_paper_doi 10.1039/b914305j
_journal_volume 39
_journal_year 2010
_chemical_formula_moiety 'Cd2 Sb3, 2(Ba)'
_chemical_formula_sum 'Ba2 Cd2 Sb3'
_chemical_formula_weight 864.73
_chemical_name_systematic
;
?
;
_space_group_IT_number 12
_symmetry_cell_setting monoclinic
_symmetry_space_group_name_Hall '-C 2y'
_symmetry_space_group_name_H-M 'C 1 2/m 1'
_atom_sites_solution_primary direct
_atom_sites_solution_secondary difmap
_audit_creation_method SHELXL-97
_cell_angle_alpha 90.00
_cell_angle_beta 126.747(2)
_cell_angle_gamma 90.00
_cell_formula_units_Z 4
_cell_length_a 18.072(4)
_cell_length_b 4.8238(10)
_cell_length_c 13.403(3)
_cell_measurement_reflns_used 1303
_cell_measurement_temperature 170(2)
_cell_measurement_theta_max 28.27
_cell_measurement_theta_min 1.90
_cell_volume 936.2(4)
_computing_cell_refinement 'Bruker SMART'
_computing_data_collection 'Bruker SMART'
_computing_data_reduction 'Bruker SAINT'
_computing_molecular_graphics 'Bruker SHELXTL'
_computing_publication_material 'Bruker SHELXTL'
_computing_structure_refinement 'SHELXL-97 (Sheldrick, 1997)'
_computing_structure_solution 'SHELXS-97 (Sheldrick, 1990)'
_diffrn_ambient_temperature 170(2)
_diffrn_measured_fraction_theta_full 0.996
_diffrn_measured_fraction_theta_max 0.996
_diffrn_measurement_device_type 'CCD area detector'
_diffrn_measurement_method 'phi and omega scans'
_diffrn_radiation_monochromator graphite
_diffrn_radiation_source 'fine-focus sealed tube'
_diffrn_radiation_type MoK\a
_diffrn_radiation_wavelength 0.71073
_diffrn_reflns_av_R_equivalents 0.0318
_diffrn_reflns_av_sigmaI/netI 0.0274
_diffrn_reflns_limit_h_max 24
_diffrn_reflns_limit_h_min -24
_diffrn_reflns_limit_k_max 6
_diffrn_reflns_limit_k_min -6
_diffrn_reflns_limit_l_max 17
_diffrn_reflns_limit_l_min -17
_diffrn_reflns_number 5324
_diffrn_reflns_theta_full 28.27
_diffrn_reflns_theta_max 28.27
_diffrn_reflns_theta_min 1.90
_exptl_absorpt_coefficient_mu 21.157
_exptl_absorpt_correction_T_max 0.7020
_exptl_absorpt_correction_T_min 0.4059
_exptl_absorpt_correction_type multi-scan
_exptl_absorpt_process_details
;
SADABS (Sheldrick, 2003)
;
_exptl_crystal_colour black
_exptl_crystal_density_diffrn 6.135
_exptl_crystal_density_method 'not measured'
_exptl_crystal_description needle
_exptl_crystal_F_000 1444
_exptl_crystal_size_max 0.05
_exptl_crystal_size_mid 0.05
_exptl_crystal_size_min 0.02
_refine_diff_density_max 1.186
_refine_diff_density_min -1.678
_refine_diff_density_rms 0.393
_refine_ls_extinction_method none
_refine_ls_goodness_of_fit_ref 1.101
_refine_ls_matrix_type full
_refine_ls_number_parameters 43
_refine_ls_number_reflns 1303
_refine_ls_number_restraints 0
_refine_ls_restrained_S_all 1.101
_refine_ls_R_factor_all 0.0265
_refine_ls_R_factor_gt 0.0232
_refine_ls_shift/su_max 0.001
_refine_ls_shift/su_mean 0.000
_refine_ls_structure_factor_coef Fsqd
_refine_ls_weighting_details 'calc w=1/[\s^2^(Fo^2^)+(0.0234P)^2^+0.0000P] where P=(Fo^2^+2Fc^2^)/3'
_refine_ls_weighting_scheme calc
_refine_ls_wR_factor_gt 0.0517
_refine_ls_wR_factor_ref 0.0533
_reflns_number_gt 1189
_reflns_number_total 1303
_reflns_threshold_expression >2sigma(I)
_cod_data_source_file b914305j.txt
_cod_data_source_block Ba2Cd2Sb3
_cod_original_cell_volume 936.2(3)
_cod_original_sg_symbol_H-M C2/m
_cod_database_code 7024288

loop_
_symmetry_equiv_pos_as_xyz
'x, y, z'
'-x, y, -z'
'x+1/2, y+1/2, z'
'-x+1/2, y+1/2, -z'
'-x, -y, -z'
'x, -y, z'
'-x+1/2, -y+1/2, -z'
'x+1/2, -y+1/2, z'

loop_
_atom_site_label
_atom_site_type_symbol
_atom_site_fract_x
_atom_site_fract_y
_atom_site_fract_z
_atom_site_U_iso_or_equiv
_atom_site_adp_type
_atom_site_occupancy
_atom_site_symmetry_multiplicity
_atom_site_calc_flag
_atom_site_refinement_flags
Ba1 Ba 0.26447(3) 0.0000 0.66315(4) 0.00971(11) Uani 1 2 d S
Ba2 Ba 0.39784(3) 0.0000 0.05511(4) 0.01067(11) Uani 1 2 d S
Cd1 Cd 0.04105(4) 0.0000 0.31104(5) 0.01182(13) Uani 1 2 d S
Cd2 Cd 0.40899(4) 0.0000 0.34633(5) 0.01253(13) Uani 1 2 d S
Sb1 Sb 0.08039(4) 0.0000 0.12521(5) 0.01006(12) Uani 1 2 d S
Sb2 Sb 0.15526(4) 0.0000 0.80402(5) 0.00988(12) Uani 1 2 d S
Sb3 Sb 0.38686(4) 0.0000 0.54197(4) 0.00913(12) Uani 1 2 d S

loop_
_atom_site_aniso_label
_atom_site_aniso_U_11
_atom_site_aniso_U_22
_atom_site_aniso_U_33
_atom_site_aniso_U_23
_atom_site_aniso_U_13
_atom_site_aniso_U_12
Ba1 0.0103(2) 0.0101(2) 0.0094(2) 0.000 0.00623(19) 0.000
Ba2 0.0132(2) 0.0097(2) 0.0110(2) 0.000 0.00831(19) 0.000
Cd1 0.0120(3) 0.0108(3) 0.0111(3) 0.000 0.0061(2) 0.000
Cd2 0.0161(3) 0.0119(3) 0.0135(3) 0.000 0.0109(3) 0.000
Sb1 0.0105(3) 0.0106(2) 0.0085(2) 0.000 0.0054(2) 0.000
Sb2 0.0109(3) 0.0097(2) 0.0108(2) 0.000 0.0074(2) 0.000
Sb3 0.0113(3) 0.0084(2) 0.0092(2) 0.000 0.0069(2) 0.000

loop_
_atom_type_symbol
_atom_type_description
_atom_type_scat_dispersion_real
_atom_type_scat_dispersion_imag
_atom_type_scat_source
Cd Cd -0.8075 1.2024 'International Tables Vol C Tables 4.2.6.8 and 6.1.1.4'
Sb Sb -0.5866 1.5461 'International Tables Vol C Tables 4.2.6.8 and 6.1.1.4'
Ba Ba -0.3244 2.2819 'International Tables Vol C Tables 4.2.6.8 and 6.1.1.4'

loop_
_geom_angle_atom_site_label_1
_geom_angle_atom_site_label_2
_geom_angle_atom_site_label_3
_geom_angle
_geom_angle_site_symmetry_1
_geom_angle_site_symmetry_3
Sb3 Ba1 Sb3 92.92(2) . 7_546
Sb3 Ba1 Sb3 92.92(2) . 7_556
Sb3 Ba1 Sb3 88.92(2) 7_546 7_556
Sb3 Ba1 Sb2 176.245(19) . .
Sb3 Ba1 Sb2 89.76(2) 7_546 .
Sb3 Ba1 Sb2 89.76(2) 7_556 .
Sb3 Ba1 Sb1 87.31(2) . 7_556
Sb3 Ba1 Sb1 179.153(15) 7_546 7_556
Sb3 Ba1 Sb1 91.886(17) 7_556 7_556
Sb2 Ba1 Sb1 89.98(2) . 7_556
Sb3 Ba1 Sb1 87.31(2) . 7_546
Sb3 Ba1 Sb1 91.886(17) 7_546 7_546
Sb3 Ba1 Sb1 179.153(15) 7_556 7_546
Sb2 Ba1 Sb1 89.98(2) . 7_546
Sb1 Ba1 Sb1 87.31(2) 7_556 7_546
Sb3 Ba1 Cd2 135.784(13) . 7_546
Sb3 Ba1 Cd2 45.678(16) 7_546 7_546
Sb3 Ba1 Cd2 99.69(2) 7_556 7_546
Sb2 Ba1 Cd2 46.041(12) . 7_546
Sb1 Ba1 Cd2 133.860(19) 7_556 7_546
Sb1 Ba1 Cd2 80.697(19) 7_546 7_546
Sb3 Ba1 Cd2 135.784(13) . 7_556
Sb3 Ba1 Cd2 99.69(2) 7_546 7_556
Sb3 Ba1 Cd2 45.678(16) 7_556 7_556
Sb2 Ba1 Cd2 46.041(12) . 7_556
Sb1 Ba1 Cd2 80.697(19) 7_556 7_556
Sb1 Ba1 Cd2 133.86(2) 7_546 7_556
Cd2 Ba1 Cd2 76.48(2) 7_546 7_556
Sb3 Ba1 Cd1 85.56(3) . .
Sb3 Ba1 Cd1 45.101(11) 7_546 .
Sb3 Ba1 Cd1 45.101(11) 7_556 .
Sb2 Ba1 Cd1 98.19(3) . .
Sb1 Ba1 Cd1 135.741(11) 7_556 .
Sb1 Ba1 Cd1 135.741(11) 7_546 .
Cd2 Ba1 Cd1 74.644(18) 7_546 .
Cd2 Ba1 Cd1 74.644(19) 7_556 .
Sb3 Ba1 Cd1 43.892(12) . 7_556
Sb3 Ba1 Cd1 135.241(19) 7_546 7_556
Sb3 Ba1 Cd1 83.490(19) 7_556 7_556
Sb2 Ba1 Cd1 134.029(14) . 7_556
Sb1 Ba1 Cd1 45.166(15) 7_556 7_556
Sb1 Ba1 Cd1 96.11(2) 7_546 7_556
Cd2 Ba1 Cd1 176.793(14) 7_546 7_556
Cd2 Ba1 Cd1 105.708(18) 7_556 7_556
Cd1 Ba1 Cd1 108.103(18) . 7_556
Sb3 Ba1 Cd1 43.892(12) . 7_546
Sb3 Ba1 Cd1 83.490(19) 7_546 7_546
Sb3 Ba1 Cd1 135.241(19) 7_556 7_546
Sb2 Ba1 Cd1 134.029(14) . 7_546
Sb1 Ba1 Cd1 96.11(2) 7_556 7_546
Sb1 Ba1 Cd1 45.166(15) 7_546 7_546
Cd2 Ba1 Cd1 105.708(18) 7_546 7_546
Cd2 Ba1 Cd1 176.793(14) 7_556 7_546
Cd1 Ba1 Cd1 108.103(18) . 7_546
Cd1 Ba1 Cd1 72.01(2) 7_556 7_546
Sb3 Ba1 Ba2 122.11(2) . 1_556
Sb3 Ba1 Ba2 125.167(13) 7_546 1_556
Sb3 Ba1 Ba2 125.167(13) 7_556 1_556
Sb2 Ba1 Ba2 54.133(18) . 1_556
Sb1 Ba1 Ba2 54.087(12) 7_556 1_556
Sb1 Ba1 Ba2 54.087(12) 7_546 1_556
Cd2 Ba1 Ba2 83.748(14) 7_546 1_556
Cd2 Ba1 Ba2 83.748(14) 7_556 1_556
Cd1 Ba1 Ba2 152.325(17) . 1_556
Cd1 Ba1 Ba2 94.114(14) 7_556 1_556
Cd1 Ba1 Ba2 94.114(14) 7_546 1_556
Sb2 Ba2 Sb2 86.16(2) 7_556 7_546
Sb2 Ba2 Sb2 86.05(2) 7_556 1_554
Sb2 Ba2 Sb2 86.054(19) 7_546 1_554
Sb2 Ba2 Sb1 172.162(19) 7_556 7_545
Sb2 Ba2 Sb1 94.312(17) 7_546 7_545
Sb2 Ba2 Sb1 86.173(19) 1_554 7_545
Sb2 Ba2 Sb1 94.312(17) 7_556 7
Sb2 Ba2 Sb1 172.162(19) 7_546 7
Sb2 Ba2 Sb1 86.173(19) 1_554 7
Sb1 Ba2 Sb1 84.16(2) 7_545 7
Sb2 Ba2 Cd1 47.270(18) 7_556 3
Sb2 Ba2 Cd1 102.29(2) 7_546 3
Sb2 Ba2 Cd1 130.867(13) 1_554 3
Sb1 Ba2 Cd1 139.77(2) 7_545 3
Sb1 Ba2 Cd1 83.61(2) 7 3
Sb2 Ba2 Cd1 102.29(2) 7_556 3_545
Sb2 Ba2 Cd1 47.270(18) 7_546 3_545
Sb2 Ba2 Cd1 130.867(13) 1_554 3_545
Sb1 Ba2 Cd1 83.61(2) 7_545 3_545
Sb1 Ba2 Cd1 139.77(2) 7 3_545
Cd1 Ba2 Cd1 81.48(2) 3 3_545
Sb2 Ba2 Sb1 84.598(17) 7_556 3
Sb2 Ba2 Sb1 142.218(19) 7_546 3
Sb2 Ba2 Sb1 129.562(16) 1_554 3
Sb1 Ba2 Sb1 99.623(17) 7_545 3
Sb1 Ba2 Sb1 45.513(17) 7 3
Cd1 Ba2 Sb1 47.202(14) 3 3
Cd1 Ba2 Sb1 99.54(2) 3_545 3
Sb2 Ba2 Sb1 142.218(19) 7_556 3_545
Sb2 Ba2 Sb1 84.598(17) 7_546 3_545
Sb2 Ba2 Sb1 129.561(15) 1_554 3_545
Sb1 Ba2 Sb1 45.513(17) 7_545 3_545
Sb1 Ba2 Sb1 99.623(17) 7 3_545
Cd1 Ba2 Sb1 99.539(19) 3 3_545
Cd1 Ba2 Sb1 47.202(14) 3_545 3_545
Sb1 Ba2 Sb1 80.71(2) 3 3_545
Sb2 Ba2 Cd2 46.584(11) 7_556 .
Sb2 Ba2 Cd2 46.584(11) 7_546 .
Sb2 Ba2 Cd2 104.38(2) 1_554 .
Sb1 Ba2 Cd2 137.104(11) 7_545 .
Sb1 Ba2 Cd2 137.104(11) 7 .
Cd1 Ba2 Cd2 57.816(16) 3 .
Cd1 Ba2 Cd2 57.816(16) 3_545 .
Sb1 Ba2 Cd2 104.307(15) 3 .
Sb1 Ba2 Cd2 104.307(15) 3_545 .
Sb2 Ba2 Ba1 121.568(15) 7_556 1_554
Sb2 Ba2 Ba1 121.568(16) 7_546 1_554
Sb2 Ba2 Ba1 51.191(13) 1_554 1_554
Sb1 Ba2 Ba1 51.842(13) 7_545 1_554
Sb1 Ba2 Ba1 51.843(14) 7 1_554
Cd1 Ba2 Ba1 135.058(12) 3 1_554
Cd1 Ba2 Ba1 135.058(12) 3_545 1_554
Sb1 Ba2 Ba1 94.193(13) 3 1_554
Sb1 Ba2 Ba1 94.193(13) 3_545 1_554
Cd2 Ba2 Ba1 155.573(19) . 1_554
Sb2 Ba2 Ba2 132.846(12) 7_556 5_655
Sb2 Ba2 Ba2 132.846(12) 7_546 5_655
Sb2 Ba2 Ba2 116.81(3) 1_554 5_655
Sb1 Ba2 Ba2 50.979(11) 7_545 5_655
Sb1 Ba2 Ba2 50.979(11) 7 5_655
Cd1 Ba2 Ba2 92.63(2) 3 5_655
Cd1 Ba2 Ba2 92.63(2) 3_545 5_655
Sb1 Ba2 Ba2 48.644(13) 3 5_655
Sb1 Ba2 Ba2 48.644(13) 3_545 5_655
Cd2 Ba2 Ba2 138.80(2) . 5_655
Ba1 Ba2 Ba2 65.622(18) 1_554 5_655
Sb3 Cd1 Sb3 113.43(3) 7_556 7_546
Sb3 Cd1 Sb2 105.781(18) 7_556 5_556
Sb3 Cd1 Sb2 105.781(18) 7_546 5_556
Sb3 Cd1 Sb1 109.61(2) 7_556 .
Sb3 Cd1 Sb1 109.61(2) 7_546 .
Sb2 Cd1 Sb1 112.59(3) 5_556 .
Sb3 Cd1 Ba2 163.470(18) 7_556 3_445
Sb3 Cd1 Ba2 82.392(18) 7_546 3_445
Sb2 Cd1 Ba2 63.386(14) 5_556 3_445
Sb1 Cd1 Ba2 66.91(2) . 3_445
Sb3 Cd1 Ba2 82.392(18) 7_556 3_455
Sb3 Cd1 Ba2 163.470(18) 7_546 3_455
Sb2 Cd1 Ba2 63.386(14) 5_556 3_455
Sb1 Cd1 Ba2 66.91(2) . 3_455
Ba2 Cd1 Ba2 81.47(2) 3_445 3_455
Sb3 Cd1 Ba1 57.717(15) 7_556 .
Sb3 Cd1 Ba1 57.717(14) 7_546 .
Sb2 Cd1 Ba1 133.01(2) 5_556 .
Sb1 Cd1 Ba1 114.40(3) . .
Ba2 Cd1 Ba1 138.802(11) 3_445 .
Ba2 Cd1 Ba1 138.802(11) 3_455 .
Sb3 Cd1 Ba1 55.735(16) 7_556 7_556
Sb3 Cd1 Ba1 114.82(2) 7_546 7_556
Sb2 Cd1 Ba1 139.301(14) 5_556 7_556
Sb1 Cd1 Ba1 56.506(14) . 7_556
Ba2 Cd1 Ba1 123.42(2) 3_445 7_556
Ba2 Cd1 Ba1 77.498(17) 3_455 7_556
Ba1 Cd1 Ba1 71.898(18) . 7_556
Sb3 Cd1 Ba1 114.82(2) 7_556 7_546
Sb3 Cd1 Ba1 55.735(16) 7_546 7_546
Sb2 Cd1 Ba1 139.301(14) 5_556 7_546
Sb1 Cd1 Ba1 56.506(14) . 7_546
Ba2 Cd1 Ba1 77.498(17) 3_445 7_546
Ba2 Cd1 Ba1 123.42(2) 3_455 7_546
Ba1 Cd1 Ba1 71.898(18) . 7_546
Ba1 Cd1 Ba1 72.01(2) 7_556 7_546
Sb3 Cd2 Sb2 114.607(19) . 7_546
Sb3 Cd2 Sb2 114.607(19) . 7_556
Sb2 Cd2 Sb2 112.38(3) 7_546 7_556
Sb3 Cd2 Sb3 109.90(2) . 5_656
Sb2 Cd2 Sb3 101.853(18) 7_546 5_656
Sb2 Cd2 Sb3 101.853(18) 7_556 5_656
Sb3 Cd2 Cd2 57.17(3) . 5_656
Sb2 Cd2 Cd2 122.409(16) 7_546 5_656
Sb2 Cd2 Cd2 122.409(16) 7_556 5_656
Sb3 Cd2 Cd2 52.73(2) 5_656 5_656
Sb3 Cd2 Ba2 171.16(2) . .
Sb2 Cd2 Ba2 62.085(16) 7_546 .
Sb2 Cd2 Ba2 62.085(16) 7_556 .
Sb3 Cd2 Ba2 78.938(19) 5_656 .
Cd2 Cd2 Ba2 131.67(3) 5_656 .
Sb3 Cd2 Ba1 58.824(14) . 7_546
Sb2 Cd2 Ba1 58.882(16) 7_546 7_546
Sb2 Cd2 Ba1 120.78(2) 7_556 7_546
Sb3 Cd2 Ba1 137.021(14) 5_656 7_546
Cd2 Cd2 Ba1 102.45(2) 5_656 7_546
Ba2 Cd2 Ba1 114.883(15) . 7_546
Sb3 Cd2 Ba1 58.824(14) . 7_556
Sb2 Cd2 Ba1 120.78(2) 7_546 7_556
Sb2 Cd2 Ba1 58.882(16) 7_556 7_556
Sb3 Cd2 Ba1 137.021(15) 5_656 7_556
Cd2 Cd2 Ba1 102.45(2) 5_656 7_556
Ba2 Cd2 Ba1 114.883(15) . 7_556
Ba1 Cd2 Ba1 76.48(2) 7_546 7_556
Sb1 Sb1 Cd1 113.74(3) 5 .
Sb1 Sb1 Ba1 135.834(11) 5 7_556
Cd1 Sb1 Ba1 78.33(2) . 7_556
Sb1 Sb1 Ba1 135.834(11) 5 7_546
Cd1 Sb1 Ba1 78.33(2) . 7_546
Ba1 Sb1 Ba1 87.31(2) 7_556 7_546
Sb1 Sb1 Ba2 69.59(2) 5 7_545
Cd1 Sb1 Ba2 137.742(11) . 7_545
Ba1 Sb1 Ba2 130.60(2) 7_556 7_545
Ba1 Sb1 Ba2 74.071(19) 7_546 7_545
Sb1 Sb1 Ba2 69.59(2) 5 7
Cd1 Sb1 Ba2 137.742(11) . 7
Ba1 Sb1 Ba2 74.071(19) 7_556 7
Ba1 Sb1 Ba2 130.60(2) 7_546 7
Ba2 Sb1 Ba2 84.16(2) 7_545 7
Sb1 Sb1 Ba2 64.893(19) 5 3_445
Cd1 Sb1 Ba2 65.884(16) . 3_445
Ba1 Sb1 Ba2 144.21(2) 7_556 3_445
Ba1 Sb1 Ba2 85.252(17) 7_546 3_445
Ba2 Sb1 Ba2 80.379(17) 7_545 3_445
Ba2 Sb1 Ba2 134.487(16) 7 3_445
Sb1 Sb1 Ba2 64.893(19) 5 3_455
Cd1 Sb1 Ba2 65.884(16) . 3_455
Ba1 Sb1 Ba2 85.252(17) 7_556 3_455
Ba1 Sb1 Ba2 144.21(2) 7_546 3_455
Ba2 Sb1 Ba2 134.487(16) 7_545 3_455
Ba2 Sb1 Ba2 80.379(17) 7 3_455
Ba2 Sb1 Ba2 80.71(2) 3_445 3_455
Cd1 Sb2 Cd2 77.110(17) 5_556 7_546
Cd1 Sb2 Cd2 77.110(17) 5_556 7_556
Cd2 Sb2 Cd2 112.38(3) 7_546 7_556
Cd1 Sb2 Ba1 128.80(2) 5_556 .
Cd2 Sb2 Ba1 75.076(18) 7_546 .
Cd2 Sb2 Ba1 75.076(19) 7_556 .
Cd1 Sb2 Ba2 69.344(17) 5_556 7_556
Cd2 Sb2 Ba2 144.57(2) 7_546 7_556
Cd2 Sb2 Ba2 71.33(2) 7_556 7_556
Ba1 Sb2 Ba2 136.012(11) . 7_556
Cd1 Sb2 Ba2 69.344(17) 5_556 7_546
Cd2 Sb2 Ba2 71.33(2) 7_546 7_546
Cd2 Sb2 Ba2 144.57(2) 7_556 7_546
Ba1 Sb2 Ba2 136.012(11) . 7_546
Ba2 Sb2 Ba2 86.16(2) 7_556 7_546
Cd1 Sb2 Ba2 156.53(2) 5_556 1_556
Cd2 Sb2 Ba2 114.060(17) 7_546 1_556
Cd2 Sb2 Ba2 114.060(17) 7_556 1_556
Ba1 Sb2 Ba2 74.68(2) . 1_556
Ba2 Sb2 Ba2 93.945(19) 7_556 1_556
Ba2 Sb2 Ba2 93.945(19) 7_546 1_556
Cd2 Sb3 Cd1 111.706(19) . 7_556
Cd2 Sb3 Cd1 111.706(19) . 7_546
Cd1 Sb3 Cd1 113.43(3) 7_556 7_546
Cd2 Sb3 Cd2 70.10(2) . 5_656
Cd1 Sb3 Cd2 75.202(17) 7_556 5_656
Cd1 Sb3 Cd2 75.202(17) 7_546 5_656
Cd2 Sb3 Ba1 155.37(2) . .
Cd1 Sb3 Ba1 80.373(19) 7_556 .
Cd1 Sb3 Ba1 80.373(19) 7_546 .
Cd2 Sb3 Ba1 134.52(2) 5_656 .
Cd2 Sb3 Ba1 75.50(2) . 7_546
Cd1 Sb3 Ba1 161.65(2) 7_556 7_546
Cd1 Sb3 Ba1 77.181(18) 7_546 7_546
Cd2 Sb3 Ba1 122.905(15) 5_656 7_546
Ba1 Sb3 Ba1 87.08(2) . 7_546
Cd2 Sb3 Ba1 75.50(2) . 7_556
Cd1 Sb3 Ba1 77.181(18) 7_556 7_556
Cd1 Sb3 Ba1 161.65(2) 7_546 7_556
Cd2 Sb3 Ba1 122.905(15) 5_656 7_556
Ba1 Sb3 Ba1 87.08(2) . 7_556
Ba1 Sb3 Ba1 88.92(2) 7_546 7_556

loop_
_geom_bond_atom_site_label_1
_geom_bond_atom_site_label_2
_geom_bond_distance
_geom_bond_site_symmetry_2
Ba1 Sb3 3.4394(9) .
Ba1 Sb3 3.4436(6) 7_546
Ba1 Sb3 3.4436(6) 7_556
Ba1 Sb2 3.4524(8) .
Ba1 Sb1 3.4940(6) 7_556
Ba1 Sb1 3.4940(6) 7_546
Ba1 Cd2 3.8966(8) 7_546
Ba1 Cd2 3.8966(8) 7_556
Ba1 Cd1 3.9717(10) .
Ba1 Cd1 4.1030(9) 7_556
Ba1 Cd1 4.1030(9) 7_546
Ba1 Ba2 4.2729(12) 1_556
Ba2 Sb2 3.5313(7) 7_556
Ba2 Sb2 3.5313(7) 7_546
Ba2 Sb2 3.5904(9) 1_554
Ba2 Sb1 3.5988(7) 7_545
Ba2 Sb1 3.5988(7) 7
Ba2 Cd1 3.6959(7) 3
Ba2 Cd1 3.6958(7) 3_545
Ba2 Sb1 3.7249(8) 3
Ba2 Sb1 3.7249(8) 3_545
Ba2 Cd2 3.7861(11) .
Ba2 Ba1 4.2729(12) 1_554
Ba2 Ba2 4.7271(12) 5_655
Cd1 Sb3 2.8853(6) 7_556
Cd1 Sb3 2.8853(6) 7_546
Cd1 Sb2 2.9014(10) 5_556
Cd1 Sb1 2.9712(9) .
Cd1 Ba2 3.6959(7) 3_445
Cd1 Ba2 3.6959(7) 3_455
Cd1 Ba1 4.1031(9) 7_556
Cd1 Ba1 4.1031(9) 7_546
Cd2 Sb3 2.8794(9) .
Cd2 Sb2 2.9029(6) 7_546
Cd2 Sb2 2.9029(6) 7_556
Cd2 Sb3 3.0403(11) 5_656
Cd2 Cd2 3.4022(13) 5_656
Cd2 Ba1 3.8966(8) 7_546
Cd2 Ba1 3.8966(8) 7_556
Sb1 Sb1 2.8353(11) 5
Sb1 Ba1 3.4940(6) 7_556
Sb1 Ba1 3.4940(6) 7_546
Sb1 Ba2 3.5988(7) 7_545
Sb1 Ba2 3.5988(7) 7
Sb1 Ba2 3.7250(8) 3_445
Sb1 Ba2 3.7250(8) 3_455
Sb2 Cd1 2.9014(10) 5_556
Sb2 Cd2 2.9029(6) 7_546
Sb2 Cd2 2.9029(6) 7_556
Sb2 Ba2 3.5313(7) 7_556
Sb2 Ba2 3.5313(7) 7_546
Sb2 Ba2 3.5903(9) 1_556
Sb3 Cd1 2.8853(6) 7_556
Sb3 Cd1 2.8853(6) 7_546
Sb3 Cd2 3.0403(11) 5_656
Sb3 Ba1 3.4436(6) 7_546
Sb3 Ba1 3.4436(6) 7_556
